data_2200223
loop_
_publ_author_name
'Coustard, Jean-Marie'
'Le Toquin, Ronan'
'Leo, Roland'
'Paulus, Werner'
'Cousson, Alain'

_publ_section_title
;
 (<i>E</i>)-3-Methoxy-3-methylsulfanylisothiochroman-4-one oxime
;
_journal_issue 3
_journal_name_full 'Acta Crystallographica Section E'
_journal_page_first o256
_journal_page_last o257
_journal_paper_doi 10.1107/S1600536801002707
_journal_volume 57
_journal_year 2001
_chemical_formula_moiety ' C11 H13 N1 O2 S2 '
_chemical_formula_sum 'C11 H13 N O2 S2'
_chemical_formula_weight 255.35
_chemical_name_systematic
;
(E)-3-methoxy-3-methylsulfanylisothiochroman-4-one oxime
;
_chemical_temperature_decomposition 138.5
_space_group_IT_number 61
_symmetry_cell_setting orthorhombic
_symmetry_space_group_name_Hall '-P 2ac 2ab'
_symmetry_space_group_name_H-M 'P b c a'
_cell_angle_alpha 90
_cell_angle_beta 90
_cell_angle_gamma 90
_cell_formula_units_Z 8
_cell_length_a 9.3725(2)
_cell_length_b 10.7012(2)
_cell_length_c 23.0919(4)
_cell_measurement_reflns_used 16060
_cell_measurement_temperature 120
_cell_measurement_theta_max 28
_cell_measurement_theta_min 1
_cell_volume 2316.05(8)
_computing_cell_refinement
;
DENZO
;
_computing_data_collection
;
DENZO (Otwinowski & Minor, 1997), COLLECT (Nonius, 1998)
;
_computing_data_reduction
;
DENZO
;
_computing_molecular_graphics
;
CAMERON (Watkin, Prout & Pearce,  1996)
;
_computing_publication_material
;
CRYSTALS
;
_computing_structure_refinement
;
CRYSTALS (Watkin, Prout, Carruthers & Betteridge, 1996)
;
_computing_structure_solution 'SHELXS86 (Sheldrick, 1985)'
_diffrn_ambient_temperature 120
_diffrn_measurement_device_type 'Nonius KappaCCD diffractometer'
_diffrn_measurement_method '\f rotation scans with 2\% steps'
_diffrn_radiation_monochromator graphite
_diffrn_radiation_type MoK\a
_diffrn_radiation_wavelength .71073
_diffrn_reflns_av_R_equivalents .044
_diffrn_reflns_limit_h_max 12
_diffrn_reflns_limit_h_min 0
_diffrn_reflns_limit_k_max 14
_diffrn_reflns_limit_k_min 0
_diffrn_reflns_limit_l_max 30
_diffrn_reflns_limit_l_min 0
_diffrn_reflns_number 16060
_diffrn_reflns_theta_max 28.0
_diffrn_reflns_theta_min 1.00
_diffrn_standards_decay_% .00
_exptl_absorpt_coefficient_mu .44
_exptl_absorpt_correction_T_max 1.00
_exptl_absorpt_correction_T_min 1.00
_exptl_absorpt_correction_type none
_exptl_crystal_colour colourless
_exptl_crystal_density_diffrn 1.46
_exptl_crystal_density_meas ?
_exptl_crystal_description plate
_exptl_crystal_F_000 1073.97
_exptl_crystal_size_max .30
_exptl_crystal_size_mid .20
_exptl_crystal_size_min .20
_refine_diff_density_max .86
_refine_diff_density_min -.48
_refine_ls_extinction_method None
_refine_ls_goodness_of_fit_ref 1.055
_refine_ls_hydrogen_treatment refU
_refine_ls_matrix_type full
_refine_ls_number_parameters 146
_refine_ls_number_reflns 2317
_refine_ls_R_factor_gt .036
_refine_ls_shift/su_max <0.001
_refine_ls_structure_factor_coef F
_refine_ls_weighting_details
;
Chebychev polynomial with 3 parameters (Carruthers & Watkin, 1979):
0.668, 0.599, 0.382
;
_refine_ls_weighting_scheme calc
_refine_ls_wR_factor_ref .043
_reflns_number_gt 2317
_reflns_number_total 2823
_reflns_threshold_expression I>3\s(I)
_cod_data_source_file tk6001.cif
_cod_data_source_block II
_cod_depositor_comments
;
The following automatic conversions were performed:

'_chemical_melting_point' tag was changed to
'_chemical_temperature_decomposition' since the value had been '138.5
(dec.)'. The value '138.5 (dec.)' was changed to '138.5'.

Automatic conversion script
Id: cif_fix_values 1646 2011-03-28 12:23:43Z adriana 

The following automatic conversions were performed:

'_chemical_melting_point' tag was changed to
'_chemical_temperature_decomposition' since the value had been '138.5
(dec.)'. The value '138.5 (dec.)' was changed to '138.5'.

Automatic conversion script
Id: cif_fix_values 1715 2011-07-08 13:25:40Z adriana 

The following automatic conversions were performed:

'_exptl_crystal_density_meas' value 'not measured' was changed to '?'
- the value is perceived as not measured.

Automatic conversion script
Id: cif_fix_values 3008 2015-01-20 13:52:24Z robertas 
;
_cod_original_cell_volume 2316.0
_cod_original_formula_sum ' C11 H13 N1 O2 S2 '
_cod_database_code 2200223

loop_
_symmetry_equiv_pos_as_xyz
x,y,z
-x,-y,-z
-x+1/2,y+1/2,z
x+1/2,-y+1/2,-z
x,-y+1/2,z+1/2
-x,y+1/2,-z+1/2
-x+1/2,-y,z+1/2
x+1/2,y,-z+1/2

loop_
_atom_site_label
_atom_site_fract_x
_atom_site_fract_y
_atom_site_fract_z
_atom_site_U_iso_or_equiv
_atom_site_adp_type
_atom_site_occupancy
S1 .05819(5) -.11183(4) .389587(17) .0258 Uani 1.0000
S2 -.22159(4) -.21074(4) .373388(16) .0231 Uani 1.0000
O1 .05499(12) -.55520(10) .43741(4) .0229 Uani 1.0000
O2 -.09002(13) -.22320(10) .47471(5) .0219 Uani 1.0000
N1 -.00388(13) -.43753(12) .44816(5) .0183 Uani 1.0000
C1 .05424(15) -.39098(13) .34967(6) .0176 Uani 1.0000
C2 .00356(16) -.49106(14) .31756(6) .0199 Uani 1.0000
C3 .05603(17) -.50977(16) .26373(7) .0253 Uani 1.0000
C4 .1594(2) -.43021(17) .24260(7) .0292 Uani 1.0000
C5 .21119(19) -.33152(18) .27437(7) .0300 Uani 1.0000
C6 .15805(17) -.31031(15) .32804(6) .0222 Uani 1.0000
C7 .20824(18) -.20566(17) .36504(7) .0270 Uani 1.0000
C8 -.06304(16) -.23405(14) .41668(6) .0188 Uani 1.0000
C9 -.00210(15) -.36337(14) .40602(6) .0167 Uani 1.0000
C10 -.1580(2) -.11057(16) .49207(7) .0278 Uani 1.0000
C11 -.34419(19) -.31788(17) .40594(8) .0309 Uani 1.0000
H1 .0514 -.5889 .4709 .0376(19) Uiso 1.0000
H21 -.0705 -.5485 .3339 .0476(19) Uiso 1.0000
H31 .0201 -.5807 .2394 .0476(19) Uiso 1.0000
H41 .1982 -.4452 .2028 .0476(19) Uiso 1.0000
H51 .2870 -.2763 .2581 .0476(19) Uiso 1.0000
H71 .2654 -.2297 .3993 .0376(19) Uiso 1.0000
H72 .2696 -.1475 .3454 .0376(19) Uiso 1.0000
H101 -.1728 -.1114 .5349 .0476(19) Uiso 1.0000
H102 -.2524 -.1037 .4721 .0476(19) Uiso 1.0000
H103 -.0969 -.0377 .4811 .0476(19) Uiso 1.0000
H111 -.4376 -.3138 .3855 .0476(19) Uiso 1.0000
H112 -.3575 -.2954 .4477 .0476(19) Uiso 1.0000
H113 -.3046 -.4047 .4033 .0476(19) Uiso 1.0000

loop_
_atom_site_aniso_label
_atom_site_aniso_U_11
_atom_site_aniso_U_22
_atom_site_aniso_U_33
_atom_site_aniso_U_12
_atom_site_aniso_U_13
_atom_site_aniso_U_23
S1 .0324(2) .0201(2) .02511(19) -.00553(15) .00588(15) -.00090(13)
S2 .0247(2) .0227(2) .02191(18) .00285(13) -.00431(13) .00188(14)
O1 .0327(6) .0199(5) .0161(4) .0080(4) .0035(4) .0022(4)
O2 .0295(6) .0211(5) .0152(5) .0037(4) .0009(4) .0005(4)
N1 .0211(6) .0184(6) .0152(5) .0039(5) .0010(4) .0002(4)
C1 .0180(6) .0205(7) .0142(6) .0022(5) .0010(5) .0008(5)
C2 .0217(6) .0211(7) .0170(6) .0016(5) -.0005(5) .0012(5)
C3 .0303(8) .0288(8) .0169(6) .0041(7) -.0023(5) -.0028(5)
C4 .0341(8) .0350(8) .0184(7) .0037(7) .0058(6) -.0005(6)
C5 .0326(8) .0345(9) .0230(7) -.0026(7) .0109(6) .0012(7)
C6 .0214(7) .0271(7) .0180(6) -.0018(6) .0018(5) .0013(5)
C7 .0229(7) .0325(8) .0254(7) -.0087(6) .0050(6) -.0041(6)
C8 .0230(7) .0198(7) .0134(6) .0008(5) .0007(5) .0007(5)
C9 .0164(6) .0194(7) .0144(6) -.0003(5) .0000(5) .0005(5)
C10 .0359(9) .0244(8) .0229(7) .0035(7) .0041(6) -.0058(6)
C11 .0245(8) .0322(9) .0360(9) -.0028(7) .0001(7) -.0007(7)

loop_
_atom_type_symbol
_atom_type_scat_dispersion_real
_atom_type_scat_dispersion_imag
_atom_type_scat_source
'C   ' .0020 .0020 International_Tables_Vol_IV_Table_2.2B
'N   ' .0040 .0030 International_Tables_Vol_IV_Table_2.2B
'S   ' .1100 .1240 International_Tables_Vol_IV_Table_2.2B
'O   ' .0080 .0060 International_Tables_Vol_IV_Table_2.2B
'H   ' .0000 .0000 International_Tables_Vol_IV_Table_2.2B

loop_
_geom_angle_atom_site_label_1
_geom_angle_atom_site_label_2
_geom_angle_atom_site_label_3
_geom_angle
_geom_angle_publ_flag
C7 S1 C8 101.00(7) no
C8 S2 C11 101.96(8) no
N1 O1 H1 101.80(10) no
C8 O2 C10 115.54(12) no
O1 N1 C9 115.25(12) no
C2 C1 C6 121.74(14) no
C2 C1 C9 121.20(13) no
C6 C1 C9 117.03(13) no
C1 C2 C3 118.79(15) no
C1 C2 H21 120.65(14) no
C3 C2 H21 120.56(15) no
C2 C3 C4 119.31(15) no
C2 C3 H31 120.35(16) no
C4 C3 H31 120.34(15) no
C3 C4 C5 122.26(15) no
C3 C4 H41 118.76(17) no
C5 C4 H41 118.98(17) no
C4 C5 C6 119.15(16) no
C4 C5 H51 120.33(16) no
C6 C5 H51 120.52(18) no
C1 C6 C5 118.74(15) no
C1 C6 C7 118.83(14) no
C5 C6 C7 122.42(15) no
C6 C7 H71 115.81(16) no
C6 C7 H72 113.97(15) no
H71 C7 H72 102.84(15) no
O2 C8 C9 107.81(11) no
N1 C9 C1 125.27(14) no
N1 C9 C8 116.46(12) no
C1 C9 C8 118.27(12) no
O2 C10 H101 109.51(15) no
O2 C10 H102 109.19(14) no
H101 C10 H102 109.60(17) no
O2 C10 H103 109.43(15) no
H101 C10 H103 109.68(16) no
H102 C10 H103 109.42(16) no
H111 C11 H112 109.65(17) no
H111 C11 H113 109.71(17) no
H112 C11 H113 109.09(18) no

loop_
_geom_bond_atom_site_label_1
_geom_bond_atom_site_label_2
_geom_bond_site_symmetry_1
_geom_bond_site_symmetry_2
_geom_bond_distance
_geom_bond_publ_flag
S1 C7 . . 1.8186(18) no
S1 C8 . . 1.8420(15) no
S2 C8 . . 1.8083(15) no
S2 C11 . . 1.7888(19) no
O1 N1 . . 1.3971(16) no
O1 H1 . . .8540(10) no
O2 C8 . . 1.3684(17) no
O2 C10 . . 1.4212(19) no
N1 C9 . . 1.2559(19) no
C1 C2 . . 1.387(2) no
C1 C6 . . 1.393(2) no
C1 C9 . . 1.4348(19) no
C2 C3 . . 1.352(2) no
C2 H21 . . 1.0009(15) no
C3 C4 . . 1.379(2) no
C3 H31 . . 1.0028(16) no
C4 C5 . . 1.374(3) no
C4 H41 . . 1.0011(15) no
C5 C6 . . 1.355(2) no
C5 H51 . . .9979(17) no
C6 C7 . . 1.485(2) no
C7 H71 . . .9901(18) no
C7 H72 . . .9614(16) no
C8 C9 . . 1.517(2) no
C10 H101 . . .9976(16) no
C10 H102 . . 1.0008(18) no
C10 H103 . . .9999(18) no
C11 H111 . . .9951(19) no
C11 H112 . . 1.0028(19) no
C11 H113 . . 1.0021(19) no

loop_
_geom_torsion_atom_site_label_1
_geom_torsion_atom_site_label_2
_geom_torsion_atom_site_label_3
_geom_torsion_atom_site_label_4
_geom_torsion
_geom_torsion_publ_flag
C9 C8 S1 C7 -3.4(2) no
C9 C1 C6 C7 2.7(4) no
C11 S2 C8 S1 -173.65(8) no
N1 C9 C8 S2 -114.67(13) no
O2 C8 C9 C1 -171.08(12) no
C11 S2 C8 S1 -173.65(8) no
C2 C1 C9 N1 57.3(4) no
C1 C9 N1 O1 .1(3) no
